data_2241852
loop_
_publ_author_name
'Stack, Darcie L.'
'Masuda, Jason D.'

_publ_section_title
;
 Crystal structure of
 2-chloro-1,3-(2,6-diisopropylphenyl)-4,5-dihydro-1<i>H</i>-imidazol-3-ium
 tetrakis(3,5-trifluoromethylphenyl)borate
;
_journal_coeditor_code LH5822
_journal_issue 10
_journal_name_full 'Acta Crystallographica Section E'
_journal_page_first 1471
_journal_page_last 1474
_journal_paper_doi 10.1107/S2056989016014584
_journal_volume 72
_journal_year 2016
_chemical_formula_iupac 'C17 H38 Cl N2 + , C32 H12 B F24'
_chemical_formula_moiety 'C59 H50 B Cl F24 N2'
_chemical_formula_sum 'C59 H50 B Cl F24 N2'
_chemical_formula_weight 1289.27
_chemical_name_systematic
;
2-Chloro-1,3-(2,6-diisopropylphenyl)-4,5-dihydro-1<i>H</i>-imidazol-3-ium
tetrakis(3,5-trifluoromethylphenyl)borate
;
_space_group_crystal_system monoclinic
_space_group_IT_number 14
_space_group_name_Hall '-P 2yn'
_space_group_name_H-M_alt 'P 1 21/n 1'
_symmetry_space_group_name_Hall '-P 2yn'
_symmetry_space_group_name_H-M 'P 1 21/n 1'
_atom_sites_solution_hydrogens geom
_audit_creation_method SHELXL-2014/7
_cell_angle_alpha 90
_cell_angle_beta 116.4280(10)
_cell_angle_gamma 90
_cell_formula_units_Z 4
_cell_length_a 18.5025(12)
_cell_length_b 17.8739(12)
_cell_length_c 19.7857(13)
_cell_measurement_reflns_used 9997
_cell_measurement_temperature 125(2)
_cell_measurement_theta_max 27.82
_cell_measurement_theta_min 2.28
_cell_volume 5859.5(7)
_computing_cell_refinement
;
SAINT (Bruker, 2008)
;
_computing_data_collection
;
APEX2 (Bruker, 2008)
;
_computing_data_reduction
;
SAINT (Bruker, 2008)
;
_computing_molecular_graphics
;
ORTEP-3 for Windows (Farrugia, 2012) and PLATON (Spek, 2009)
;
_computing_publication_material
;
publCIF (Westrip, 2010)
;
_computing_structure_refinement
;
<i>SHELXL2014/7</i> (Sheldrick, 2015)
;
_computing_structure_solution
;
<i>XS</i> in SHELXTL (Sheldrick, 2008)
;
_diffrn_ambient_temperature 125(2)
_diffrn_measured_fraction_theta_full 1.000
_diffrn_measured_fraction_theta_max 1.000
_diffrn_measurement_device_type 'Siemens/Bruker APEXII'
_diffrn_measurement_method '\f and \w scans'
_diffrn_radiation_type MoK\a
_diffrn_radiation_wavelength 0.71073
_diffrn_reflns_av_R_equivalents 0.0326
_diffrn_reflns_limit_h_max 22
_diffrn_reflns_limit_h_min -22
_diffrn_reflns_limit_k_max 21
_diffrn_reflns_limit_k_min -21
_diffrn_reflns_limit_l_max 23
_diffrn_reflns_limit_l_min -23
_diffrn_reflns_number 40063
_diffrn_reflns_theta_full 25.242
_diffrn_reflns_theta_max 25.499
_diffrn_reflns_theta_min 2.022
_exptl_absorpt_coefficient_mu 0.182
_exptl_absorpt_correction_T_max 0.7456
_exptl_absorpt_correction_T_min 0.6596
_exptl_absorpt_correction_type multi-scan
_exptl_absorpt_process_details
;
(SADABS; Bruker, 2008)
;
_exptl_crystal_colour colourless
_exptl_crystal_density_diffrn 1.461
_exptl_crystal_density_method 'not measured'
_exptl_crystal_description needle
_exptl_crystal_F_000 2624
_exptl_crystal_size_max 0.389
_exptl_crystal_size_mid 0.383
_exptl_crystal_size_min 0.078
_refine_diff_density_max 0.522
_refine_diff_density_min -0.447
_refine_ls_extinction_method none
_refine_ls_goodness_of_fit_ref 1.022
_refine_ls_hydrogen_treatment constr
_refine_ls_matrix_type full
_refine_ls_number_parameters 830
_refine_ls_number_reflns 10921
_refine_ls_number_restraints 38
_refine_ls_restrained_S_all 1.021
_refine_ls_R_factor_all 0.0628
_refine_ls_R_factor_gt 0.0440
_refine_ls_shift/su_max 0.000
_refine_ls_shift/su_mean 0.000
_refine_ls_structure_factor_coef Fsqd
_refine_ls_weighting_details 'w=1/[\s^2^(Fo^2^)+(0.0464P)^2^+4.6564P] where P=(Fo^2^+2Fc^2^)/3'
_refine_ls_weighting_scheme calc
_refine_ls_wR_factor_gt 0.1025
_refine_ls_wR_factor_ref 0.1133
_reflns_number_gt 8363
_reflns_number_total 10921
_reflns_threshold_expression 'I > 2\s(I)'
_cod_data_source_file lh5822sup1.cif
_cod_data_source_block I
_cod_database_code 2241852
_shelx_space_group_comment
;
The symmetry employed for this shelxl refinement is uniquely defined
by the following loop, which should always be used as a source of
symmetry information in preference to the above space-group names.
They are only intended as comments.
;
_shelx_estimated_absorpt_t_min 0.932
_shelx_estimated_absorpt_t_max 0.986

loop_
_space_group_symop_operation_xyz
'x, y, z'
'-x+1/2, y+1/2, -z+1/2'
'-x, -y, -z'
'x-1/2, -y-1/2, z-1/2'

loop_
_atom_site_type_symbol
_atom_site_label
_atom_site_fract_x
_atom_site_fract_y
_atom_site_fract_z
_atom_site_U_iso_or_equiv
_atom_site_adp_type
_atom_site_calc_flag
_atom_site_occupancy
_atom_site_disorder_assembly
_atom_site_disorder_group
Cl Cl1 0.57779(3) 0.07669(3) 0.80176(3) 0.03051(14) Uani d 1 . .
F F1 0.71125(9) 0.20864(8) 0.39608(8) 0.0499(4) Uani d 1 . .
F F2 0.76498(9) 0.31577(9) 0.43499(10) 0.0592(5) Uani d 1 . .
F F3 0.71913(9) 0.25293(9) 0.49856(8) 0.0469(4) Uani d 1 . .
F F4 0.38941(10) 0.28263(11) 0.39231(9) 0.0641(5) Uani d 1 . .
F F5 0.41659(10) 0.18771(9) 0.34260(12) 0.0690(5) Uani d 1 . .
F F6 0.34175(9) 0.27432(9) 0.27269(8) 0.0507(4) Uani d 1 . .
F F10 0.33308(9) 0.78402(7) 0.23647(8) 0.0459(4) Uani d 1 . .
F F11 0.26822(9) 0.70653(8) 0.14865(9) 0.0537(4) Uani d 1 . .
F F12 0.38410(10) 0.74577(8) 0.16469(9) 0.0497(4) Uani d 1 . .
F F13 0.25354(8) 0.41455(8) 0.01425(8) 0.0445(4) Uani d 1 . .
F F14 0.27430(8) 0.52975(8) 0.00069(8) 0.0385(3) Uani d 1 . .
F F15 0.28655(8) 0.44738(9) -0.07256(7) 0.0470(4) Uani d 1 . .
F F19 0.82744(9) 0.65439(9) 0.51987(8) 0.0488(4) Uani d 1 . .
F F20 0.81541(11) 0.53617(9) 0.52327(8) 0.0657(5) Uani d 1 . .
F F21 0.72766(10) 0.60866(10) 0.53192(8) 0.0561(5) Uani d 1 . .
F F22 0.67492(8) 0.67563(8) 0.16727(7) 0.0426(4) Uani d 1 . .
F F23 0.75829(10) 0.73793(8) 0.26143(9) 0.0490(4) Uani d 1 . .
F F24 0.79387(9) 0.63343(9) 0.23298(9) 0.0492(4) Uani d 1 . .
N N1 0.49006(10) 0.03298(9) 0.66179(9) 0.0219(4) Uani d 1 . .
N N2 0.47084(10) -0.03195(9) 0.74765(9) 0.0225(4) Uani d 1 . .
C C1 0.50909(12) 0.02306(11) 0.73361(11) 0.0219(4) Uani d 1 . .
C C2 0.43398(13) -0.02710(12) 0.61751(12) 0.0273(5) Uani d 1 . .
H H2A 0.4616 -0.0647 0.6004 0.033 Uiso calc 1 . .
H H2B 0.3871 -0.0066 0.5731 0.033 Uiso calc 1 . .
C C3 0.40817(13) -0.06074(13) 0.67455(11) 0.0275(5) Uani d 1 . .
H H3A 0.3537 -0.0433 0.6651 0.033 Uiso calc 1 . .
H H3B 0.4085 -0.1161 0.6731 0.033 Uiso calc 1 . .
C C4 0.46845(12) -0.04819(12) 0.81830(11) 0.0239(5) Uani d 1 . .
C C5 0.50674(13) -0.11362(12) 0.85634(12) 0.0262(5) Uani d 1 . .
C C6 0.49935(14) -0.13078(13) 0.92158(12) 0.0308(5) Uani d 1 . .
H H6 0.5246 -0.1745 0.9493 0.037 Uiso calc 1 . .
C C7 0.45600(14) -0.08535(13) 0.94660(12) 0.0317(5) Uani d 1 . .
H H7 0.4515 -0.0984 0.9911 0.038 Uiso calc 1 . .
C C8 0.41908(14) -0.02121(13) 0.90777(12) 0.0311(5) Uani d 1 . .
H H8 0.3898 0.0095 0.9261 0.037 Uiso calc 1 . .
C C9 0.42415(13) -0.00086(12) 0.84220(12) 0.0261(5) Uani d 1 . .
C C10 0.38168(13) 0.06998(13) 0.80057(13) 0.0304(5) Uani d 1 . .
H H10 0.3933 0.0762 0.7561 0.037 Uiso calc 1 . .
C C11 0.41371(15) 0.13920(13) 0.85073(14) 0.0378(6) Uani d 1 . .
H H11A 0.3886 0.1842 0.8213 0.057 Uiso calc 1 . .
H H11B 0.4724 0.1421 0.8695 0.057 Uiso calc 1 . .
H H11C 0.4006 0.1356 0.8935 0.057 Uiso calc 1 . .
C C12 0.29009(14) 0.06342(15) 0.77105(15) 0.0431(6) Uani d 1 . .
H H12A 0.2643 0.1097 0.7450 0.065 Uiso calc 1 . .
H H12B 0.2773 0.0550 0.8135 0.065 Uiso calc 1 . .
H H12C 0.2701 0.0213 0.7358 0.065 Uiso calc 1 . .
C C13 0.55597(14) -0.16215(13) 0.82903(13) 0.0312(5) Uani d 1 . .
H H13 0.5292 -0.1605 0.7726 0.037 Uiso calc 1 . .
C C14 0.64129(15) -0.13026(15) 0.85628(15) 0.0419(6) Uani d 1 . .
H H14A 0.6718 -0.1614 0.8372 0.063 Uiso calc 1 . .
H H14B 0.6686 -0.1300 0.9116 0.063 Uiso calc 1 . .
H H14C 0.6380 -0.0790 0.8375 0.063 Uiso calc 1 . .
C C15 0.56033(19) -0.24404(14) 0.85261(16) 0.0466(7) Uani d 1 . .
H H15A 0.5056 -0.2642 0.8343 0.070 Uiso calc 1 . .
H H15B 0.5883 -0.2477 0.9078 0.070 Uiso calc 1 . .
H H15C 0.5900 -0.2728 0.8309 0.070 Uiso calc 1 . .
C C16 0.52057(13) 0.08945(11) 0.62913(11) 0.0228(4) Uani d 1 . .
C C17 0.47416(13) 0.15411(12) 0.60097(11) 0.0252(5) Uani d 1 . .
C C18 0.50294(15) 0.20684(12) 0.56719(12) 0.0313(5) Uani d 1 . .
H H18 0.4733 0.2516 0.5476 0.038 Uiso calc 1 . .
C C19 0.57381(15) 0.19514(13) 0.56161(13) 0.0335(5) Uani d 1 . .
H H19 0.5922 0.2317 0.5380 0.040 Uiso calc 1 . .
C C20 0.61821(14) 0.13085(13) 0.59001(12) 0.0307(5) Uani d 1 . .
H H20 0.6669 0.1238 0.5858 0.037 Uiso calc 1 . .
C C21 0.59283(13) 0.07586(12) 0.62487(11) 0.0253(5) Uani d 1 . .
C C22 0.39771(14) 0.16936(13) 0.60966(13) 0.0310(5) Uani d 1 . .
H H22 0.3813 0.1213 0.6247 0.037 Uiso calc 1 . .
C C23 0.32750(15) 0.19532(16) 0.53670(14) 0.0439(6) Uani d 1 . .
H H23A 0.3406 0.2439 0.5219 0.066 Uiso calc 1 . .
H H23B 0.2790 0.2002 0.5445 0.066 Uiso calc 1 . .
H H23C 0.3178 0.1586 0.4968 0.066 Uiso calc 1 . .
C C24 0.41498(16) 0.22592(16) 0.67338(14) 0.0432(6) Uani d 1 . .
H H24A 0.4300 0.2742 0.6597 0.065 Uiso calc 1 . .
H H24B 0.4594 0.2075 0.7200 0.065 Uiso calc 1 . .
H H24C 0.3666 0.2322 0.6811 0.065 Uiso calc 1 . .
C C25 0.64282(14) 0.00569(13) 0.65617(13) 0.0318(5) Uani d 1 . .
H H25 0.6175 -0.0237 0.6830 0.038 Uiso calc 1 . .
C C26 0.72921(16) 0.02464(17) 0.71340(17) 0.0543(8) Uani d 1 . .
H H26A 0.7561 0.0522 0.6881 0.081 Uiso calc 1 . .
H H26B 0.7589 -0.0217 0.7349 0.081 Uiso calc 1 . .
H H26C 0.7280 0.0556 0.7538 0.081 Uiso calc 1 . .
C C27 0.64207(18) -0.04305(14) 0.59237(15) 0.0442(7) Uani d 1 . .
H H27A 0.5862 -0.0555 0.5573 0.066 Uiso calc 1 . .
H H27B 0.6724 -0.0892 0.6135 0.066 Uiso calc 1 . .
H H27C 0.6671 -0.0157 0.5653 0.066 Uiso calc 1 . .
C C28 0.46452(12) 0.54706(11) 0.28500(11) 0.0214(4) Uani d 1 . .
C C29 0.44991(12) 0.54002(12) 0.34834(11) 0.0236(4) Uani d 1 . .
H H29 0.4736 0.4994 0.3819 0.028 Uiso calc 1 . .
C C30 0.40201(13) 0.59036(12) 0.36383(12) 0.0251(5) Uani d 1 . .
C C31 0.36629(13) 0.65038(12) 0.31637(12) 0.0271(5) Uani d 1 . .
H H31 0.3326 0.6843 0.3263 0.033 Uiso calc 1 . .
C C32 0.38103(12) 0.65968(12) 0.25381(12) 0.0240(5) Uani d 1 . .
C C33 0.42937(12) 0.60951(11) 0.23918(12) 0.0228(4) Uani d 1 . .
H H33 0.4391 0.6177 0.1965 0.027 Uiso calc 1 . .
C C34 0.39268(15) 0.58098(14) 0.43418(14) 0.0357(6) Uani d 1 . .
C C35 0.34218(14) 0.72339(13) 0.20124(13) 0.0305(5) Uani d 1 . .
C C36 0.53982(12) 0.41235(11) 0.31391(11) 0.0215(4) Uani d 1 . .
C C37 0.47298(13) 0.37166(12) 0.30880(11) 0.0248(5) Uani d 1 . .
H H37 0.4207 0.3928 0.2823 0.030 Uiso calc 1 . .
C C38 0.48060(13) 0.30127(12) 0.34134(12) 0.0274(5) Uani d 1 . .
C C39 0.55582(13) 0.26877(12) 0.38019(12) 0.0270(5) Uani d 1 . .
H H39 0.5612 0.2208 0.4026 0.032 Uiso calc 1 . .
C C40 0.62297(13) 0.30745(12) 0.38578(11) 0.0243(5) Uani d 1 . .
C C41 0.61488(13) 0.37765(12) 0.35287(11) 0.0230(4) Uani d 1 . .
H H41 0.6619 0.4028 0.3570 0.028 Uiso calc 1 . .
C C42 0.70419(14) 0.27203(12) 0.42822(13) 0.0299(5) Uani d 1 . .
C C43 0.40729(15) 0.26223(14) 0.33705(14) 0.0367(6) Uani d 1 . .
C C44 0.61133(12) 0.54189(11) 0.30350(11) 0.0207(4) Uani d 1 . .
C C45 0.65695(13) 0.55098(12) 0.38128(12) 0.0235(4) Uani d 1 . .
H H45 0.6407 0.5253 0.4143 0.028 Uiso calc 1 . .
C C46 0.72526(13) 0.59620(12) 0.41220(12) 0.0249(5) Uani d 1 . .
C C47 0.75007(13) 0.63552(12) 0.36600(12) 0.0252(5) Uani d 1 . .
H H47 0.7966 0.6665 0.3867 0.030 Uiso calc 1 . .
C C48 0.70505(12) 0.62841(11) 0.28859(12) 0.0226(4) Uani d 1 . .
C C49 0.63740(12) 0.58233(11) 0.25804(11) 0.0220(4) Uani d 1 . .
H H49 0.6081 0.5783 0.2047 0.026 Uiso calc 1 . .
C C50 0.77279(15) 0.59941(14) 0.49580(13) 0.0351(6) Uani d 1 . .
C C51 0.73266(13) 0.66856(12) 0.23798(12) 0.0267(5) Uani d 1 . .
C C52 0.49542(12) 0.46987(11) 0.18099(11) 0.0215(4) Uani d 1 . .
C C53 0.54765(12) 0.43508(12) 0.15634(12) 0.0235(4) Uani d 1 . .
H H53 0.6028 0.4289 0.1912 0.028 Uiso calc 1 . .
C C54 0.52144(13) 0.40933(12) 0.08269(12) 0.0248(5) Uani d 1 . .
C C55 0.44147(13) 0.41754(12) 0.03016(12) 0.0259(5) Uani d 1 . .
H H55 0.4233 0.4004 -0.0202 0.031 Uiso calc 1 . .
C C56 0.38899(13) 0.45129(11) 0.05310(11) 0.0233(4) Uani d 1 . .
C C57 0.41534(12) 0.47617(11) 0.12721(11) 0.0224(4) Uani d 1 . .
H H57 0.3774 0.4981 0.1414 0.027 Uiso calc 1 . .
C C59 0.30216(14) 0.46077(13) -0.00085(12) 0.0305(5) Uani d 1 . .
B B1 0.52749(14) 0.49284(13) 0.27032(13) 0.0212(5) Uani d 1 . .
C C58 0.57881(14) 0.36974(13) 0.06062(12) 0.0334(5) Uani d 1 . .
F F16A 0.5578(3) 0.3839(2) -0.01354(12) 0.0362(4) Uani d 0.457(3) A 1
F F17A 0.5790(3) 0.29508(11) 0.0682(3) 0.0362(4) Uani d 0.457(3) A 1
F F18A 0.65707(14) 0.3914(3) 0.0972(3) 0.0362(4) Uani d 0.457(3) A 1
F F16B 0.5558(5) 0.3618(4) -0.01471(13) 0.0362(4) Uani d 0.315(3) A 2
F F17B 0.5990(4) 0.30242(19) 0.0940(3) 0.0362(4) Uani d 0.315(3) A 2
F F18B 0.6470(2) 0.4117(3) 0.0875(4) 0.0362(4) Uani d 0.315(3) A 2
F F16C 0.5496(8) 0.2997(4) 0.0363(9) 0.0362(4) Uani d 0.118(3) A 3
F F17C 0.6562(3) 0.3652(9) 0.1125(6) 0.0362(4) Uani d 0.118(3) A 3
F F18C 0.5837(9) 0.3942(8) -0.0020(5) 0.0362(4) Uani d 0.118(3) A 3
F F16D 0.5391(7) 0.3310(8) -0.0051(6) 0.0362(4) Uani d 0.110(3) A 4
F F17D 0.6205(9) 0.3188(6) 0.1136(6) 0.0362(4) Uani d 0.110(3) A 4
F F18D 0.6404(6) 0.4108(7) 0.0606(9) 0.0362(4) Uani d 0.110(3) A 4
F F7A 0.3939(5) 0.51089(14) 0.4606(3) 0.0351(5) Uani d 0.398(3) B 1
F F8A 0.3370(4) 0.6223(4) 0.4436(4) 0.0351(5) Uani d 0.398(3) B 1
F F9A 0.4609(2) 0.6116(3) 0.49079(19) 0.0351(5) Uani d 0.398(3) B 1
F F7B 0.3620(4) 0.51232(18) 0.4344(3) 0.0351(5) Uani d 0.338(3) B 2
F F8B 0.3334(5) 0.6281(5) 0.4284(4) 0.0351(5) Uani d 0.338(3) B 2
F F9B 0.4625(2) 0.5889(3) 0.4999(2) 0.0351(5) Uani d 0.338(3) B 2
F F7C 0.3999(9) 0.50701(19) 0.4506(7) 0.0351(5) Uani d 0.190(3) B 3
F F8C 0.3188(3) 0.5964(6) 0.4282(5) 0.0351(5) Uani d 0.190(3) B 3
F F9C 0.4455(4) 0.6156(6) 0.4995(4) 0.0351(5) Uani d 0.190(3) B 3
F F7D 0.3279(8) 0.5350(9) 0.4112(10) 0.0351(5) Uani d 0.0734(19) B 4
F F8D 0.3577(12) 0.6383(9) 0.4527(14) 0.0351(5) Uani d 0.0734(19) B 4
F F9D 0.4442(10) 0.5377(10) 0.4934(7) 0.0351(5) Uani d 0.0734(19) B 4

loop_
_atom_site_aniso_label
_atom_site_aniso_U_11
_atom_site_aniso_U_22
_atom_site_aniso_U_33
_atom_site_aniso_U_12
_atom_site_aniso_U_13
_atom_site_aniso_U_23
Cl1 0.0307(3) 0.0299(3) 0.0250(3) -0.0082(2) 0.0070(2) -0.0015(2)
F1 0.0515(9) 0.0446(9) 0.0496(9) 0.0195(7) 0.0189(8) -0.0124(7)
F2 0.0289(8) 0.0459(9) 0.0903(13) 0.0045(7) 0.0153(8) 0.0269(9)
F3 0.0488(9) 0.0569(10) 0.0318(8) 0.0221(7) 0.0149(7) 0.0079(7)
F4 0.0546(10) 0.1007(14) 0.0528(10) -0.0322(10) 0.0381(9) -0.0135(9)
F5 0.0544(10) 0.0349(9) 0.1155(16) -0.0146(8) 0.0357(11) 0.0160(9)
F6 0.0337(8) 0.0657(11) 0.0449(9) -0.0190(7) 0.0105(7) 0.0062(8)
F10 0.0632(10) 0.0234(7) 0.0480(9) 0.0094(7) 0.0220(8) 0.0000(6)
F11 0.0391(9) 0.0390(9) 0.0491(9) 0.0009(7) -0.0108(7) 0.0055(7)
F12 0.0595(10) 0.0430(9) 0.0576(10) 0.0171(7) 0.0360(8) 0.0254(7)
F13 0.0288(7) 0.0461(9) 0.0550(9) -0.0129(6) 0.0153(7) -0.0047(7)
F14 0.0290(7) 0.0378(8) 0.0402(8) 0.0058(6) 0.0077(6) -0.0012(6)
F15 0.0330(8) 0.0726(11) 0.0245(7) 0.0039(7) 0.0029(6) -0.0126(7)
F19 0.0449(9) 0.0591(10) 0.0325(8) -0.0212(8) 0.0082(7) -0.0156(7)
F20 0.0818(12) 0.0504(10) 0.0300(8) 0.0155(9) -0.0065(8) 0.0039(7)
F21 0.0561(10) 0.0880(13) 0.0281(7) -0.0215(9) 0.0221(7) -0.0141(8)
F22 0.0393(8) 0.0531(9) 0.0333(7) -0.0058(7) 0.0143(6) 0.0144(7)
F23 0.0696(11) 0.0312(8) 0.0549(9) -0.0185(7) 0.0354(8) -0.0028(7)
F24 0.0502(9) 0.0524(9) 0.0659(10) 0.0230(8) 0.0448(8) 0.0260(8)
N1 0.0216(9) 0.0207(9) 0.0201(9) -0.0012(7) 0.0064(7) 0.0005(7)
N2 0.0224(9) 0.0213(9) 0.0202(9) -0.0041(7) 0.0061(7) 0.0003(7)
C1 0.0210(10) 0.0185(10) 0.0231(11) 0.0029(8) 0.0070(9) 0.0003(8)
C2 0.0288(12) 0.0262(12) 0.0228(11) -0.0052(9) 0.0078(9) -0.0034(9)
C3 0.0264(11) 0.0291(12) 0.0218(11) -0.0070(9) 0.0061(9) -0.0016(9)
C4 0.0224(11) 0.0266(11) 0.0196(10) -0.0074(9) 0.0068(9) 0.0004(8)
C5 0.0264(11) 0.0242(11) 0.0241(11) -0.0069(9) 0.0077(9) -0.0014(9)
C6 0.0353(13) 0.0272(12) 0.0253(11) -0.0045(10) 0.0093(10) 0.0037(9)
C7 0.0353(13) 0.0363(13) 0.0229(11) -0.0113(10) 0.0126(10) 0.0006(10)
C8 0.0296(12) 0.0358(13) 0.0286(12) -0.0073(10) 0.0137(10) -0.0054(10)
C9 0.0225(11) 0.0273(12) 0.0251(11) -0.0069(9) 0.0074(9) -0.0021(9)
C10 0.0290(12) 0.0307(12) 0.0305(12) 0.0018(10) 0.0123(10) 0.0011(10)
C11 0.0399(14) 0.0297(13) 0.0384(14) 0.0023(11) 0.0124(11) -0.0016(10)
C12 0.0302(13) 0.0440(15) 0.0480(15) 0.0028(11) 0.0110(12) 0.0026(12)
C13 0.0363(13) 0.0264(12) 0.0274(12) 0.0007(10) 0.0112(10) 0.0032(9)
C14 0.0324(13) 0.0399(15) 0.0492(15) 0.0057(11) 0.0142(12) 0.0022(12)
C15 0.0691(19) 0.0267(13) 0.0488(16) 0.0030(13) 0.0305(15) 0.0038(11)
C16 0.0262(11) 0.0220(11) 0.0179(10) -0.0025(9) 0.0077(9) 0.0009(8)
C17 0.0287(12) 0.0231(11) 0.0194(10) 0.0014(9) 0.0067(9) -0.0009(8)
C18 0.0439(14) 0.0206(11) 0.0266(11) 0.0033(10) 0.0131(11) 0.0033(9)
C19 0.0500(15) 0.0257(12) 0.0292(12) -0.0057(11) 0.0215(11) 0.0017(9)
C20 0.0336(13) 0.0325(13) 0.0312(12) -0.0034(10) 0.0191(10) -0.0011(10)
C21 0.0276(11) 0.0271(12) 0.0210(10) 0.0009(9) 0.0107(9) 0.0007(9)
C22 0.0326(12) 0.0246(12) 0.0345(12) 0.0067(10) 0.0139(10) 0.0032(9)
C23 0.0353(14) 0.0463(16) 0.0400(14) 0.0102(12) 0.0077(12) 0.0013(12)
C24 0.0382(14) 0.0502(16) 0.0384(14) 0.0125(12) 0.0145(12) -0.0052(12)
C25 0.0328(12) 0.0318(13) 0.0349(12) 0.0071(10) 0.0187(11) 0.0084(10)
C26 0.0375(15) 0.0547(18) 0.0590(18) 0.0144(13) 0.0109(14) 0.0113(15)
C27 0.0641(18) 0.0307(14) 0.0510(16) 0.0119(13) 0.0375(15) 0.0066(12)
C28 0.0192(10) 0.0233(11) 0.0194(10) -0.0035(8) 0.0066(8) -0.0028(8)
C29 0.0214(11) 0.0242(11) 0.0236(11) -0.0007(9) 0.0085(9) -0.0014(9)
C30 0.0232(11) 0.0271(12) 0.0244(11) -0.0016(9) 0.0101(9) -0.0039(9)
C31 0.0233(11) 0.0257(12) 0.0318(12) -0.0004(9) 0.0119(10) -0.0075(9)
C32 0.0207(11) 0.0214(11) 0.0256(11) -0.0030(8) 0.0065(9) -0.0024(8)
C33 0.0219(10) 0.0232(11) 0.0231(10) -0.0048(8) 0.0098(9) -0.0018(8)
C34 0.0395(14) 0.0370(14) 0.0373(13) 0.0063(11) 0.0231(12) 0.0004(11)
C35 0.0292(12) 0.0267(12) 0.0317(12) 0.0024(9) 0.0100(10) -0.0010(10)
C36 0.0253(11) 0.0221(11) 0.0191(10) -0.0019(8) 0.0118(9) -0.0028(8)
C37 0.0247(11) 0.0271(12) 0.0226(10) -0.0011(9) 0.0105(9) -0.0012(9)
C38 0.0309(12) 0.0259(12) 0.0271(11) -0.0072(9) 0.0145(10) -0.0025(9)
C39 0.0373(13) 0.0209(11) 0.0251(11) -0.0007(9) 0.0159(10) -0.0001(9)
C40 0.0304(12) 0.0223(11) 0.0219(10) 0.0002(9) 0.0132(9) -0.0023(8)
C41 0.0247(11) 0.0231(11) 0.0242(10) -0.0019(9) 0.0137(9) -0.0029(8)
C42 0.0341(13) 0.0235(12) 0.0338(13) 0.0042(10) 0.0167(11) 0.0006(9)
C43 0.0362(14) 0.0363(14) 0.0369(13) -0.0082(11) 0.0157(12) 0.0017(11)
C44 0.0225(10) 0.0192(10) 0.0222(10) 0.0037(8) 0.0115(9) 0.0001(8)
C45 0.0263(11) 0.0214(11) 0.0256(11) 0.0013(9) 0.0140(9) 0.0008(8)
C46 0.0249(11) 0.0233(11) 0.0244(11) 0.0026(9) 0.0092(9) -0.0028(9)
C47 0.0216(11) 0.0216(11) 0.0309(12) -0.0003(9) 0.0103(9) -0.0027(9)
C48 0.0229(11) 0.0177(10) 0.0290(11) 0.0035(8) 0.0131(9) 0.0009(8)
C49 0.0224(10) 0.0220(11) 0.0213(10) 0.0038(8) 0.0096(9) -0.0014(8)
C50 0.0372(13) 0.0352(13) 0.0271(12) -0.0042(11) 0.0089(11) -0.0037(10)
C51 0.0259(12) 0.0230(11) 0.0334(12) 0.0007(9) 0.0152(10) 0.0015(9)
C52 0.0248(11) 0.0172(10) 0.0228(10) -0.0021(8) 0.0109(9) 0.0018(8)
C53 0.0209(10) 0.0244(11) 0.0239(10) -0.0009(8) 0.0088(9) 0.0005(8)
C54 0.0280(11) 0.0222(11) 0.0270(11) -0.0015(9) 0.0148(9) -0.0002(9)
C55 0.0310(12) 0.0240(11) 0.0232(11) -0.0033(9) 0.0126(10) -0.0038(9)
C56 0.0250(11) 0.0200(11) 0.0244(11) -0.0027(8) 0.0104(9) -0.0004(8)
C57 0.0231(11) 0.0204(11) 0.0255(11) -0.0019(8) 0.0125(9) 0.0007(8)
C59 0.0274(12) 0.0338(13) 0.0284(12) -0.0036(10) 0.0107(10) -0.0062(10)
B1 0.0208(12) 0.0223(12) 0.0199(11) 0.0010(9) 0.0085(10) 0.0010(9)
C58 0.0317(13) 0.0377(14) 0.0305(12) 0.0009(10) 0.0136(10) -0.0048(10)
F16A 0.0396(8) 0.0351(10) 0.0406(8) 0.0062(7) 0.0239(7) -0.0056(7)
F17A 0.0396(8) 0.0351(10) 0.0406(8) 0.0062(7) 0.0239(7) -0.0056(7)
F18A 0.0396(8) 0.0351(10) 0.0406(8) 0.0062(7) 0.0239(7) -0.0056(7)
F16B 0.0396(8) 0.0351(10) 0.0406(8) 0.0062(7) 0.0239(7) -0.0056(7)
F17B 0.0396(8) 0.0351(10) 0.0406(8) 0.0062(7) 0.0239(7) -0.0056(7)
F18B 0.0396(8) 0.0351(10) 0.0406(8) 0.0062(7) 0.0239(7) -0.0056(7)
F16C 0.0396(8) 0.0351(10) 0.0406(8) 0.0062(7) 0.0239(7) -0.0056(7)
F17C 0.0396(8) 0.0351(10) 0.0406(8) 0.0062(7) 0.0239(7) -0.0056(7)
F18C 0.0396(8) 0.0351(10) 0.0406(8) 0.0062(7) 0.0239(7) -0.0056(7)
F16D 0.0396(8) 0.0351(10) 0.0406(8) 0.0062(7) 0.0239(7) -0.0056(7)
F17D 0.0396(8) 0.0351(10) 0.0406(8) 0.0062(7) 0.0239(7) -0.0056(7)
F18D 0.0396(8) 0.0351(10) 0.0406(8) 0.0062(7) 0.0239(7) -0.0056(7)
F7A 0.0448(8) 0.0450(9) 0.0241(9) 0.0091(6) 0.0230(7) 0.0062(6)
F8A 0.0448(8) 0.0450(9) 0.0241(9) 0.0091(6) 0.0230(7) 0.0062(6)
F9A 0.0448(8) 0.0450(9) 0.0241(9) 0.0091(6) 0.0230(7) 0.0062(6)
F7B 0.0448(8) 0.0450(9) 0.0241(9) 0.0091(6) 0.0230(7) 0.0062(6)
F8B 0.0448(8) 0.0450(9) 0.0241(9) 0.0091(6) 0.0230(7) 0.0062(6)
F9B 0.0448(8) 0.0450(9) 0.0241(9) 0.0091(6) 0.0230(7) 0.0062(6)
F7C 0.0448(8) 0.0450(9) 0.0241(9) 0.0091(6) 0.0230(7) 0.0062(6)
F8C 0.0448(8) 0.0450(9) 0.0241(9) 0.0091(6) 0.0230(7) 0.0062(6)
F9C 0.0448(8) 0.0450(9) 0.0241(9) 0.0091(6) 0.0230(7) 0.0062(6)
F7D 0.0448(8) 0.0450(9) 0.0241(9) 0.0091(6) 0.0230(7) 0.0062(6)
F8D 0.0448(8) 0.0450(9) 0.0241(9) 0.0091(6) 0.0230(7) 0.0062(6)
F9D 0.0448(8) 0.0450(9) 0.0241(9) 0.0091(6) 0.0230(7) 0.0062(6)

loop_
_atom_type_symbol
_atom_type_description
_atom_type_scat_dispersion_real
_atom_type_scat_dispersion_imag
_atom_type_scat_source
C C 0.0033 0.0016 'International Tables Vol C Tables 4.2.6.8 and 6.1.1.4'
H H 0.0000 0.0000 'International Tables Vol C Tables 4.2.6.8 and 6.1.1.4'
B B 0.0013 0.0007 'International Tables Vol C Tables 4.2.6.8 and 6.1.1.4'
N N 0.0061 0.0033 'International Tables Vol C Tables 4.2.6.8 and 6.1.1.4'
F F 0.0171 0.0103 'International Tables Vol C Tables 4.2.6.8 and 6.1.1.4'
Cl Cl 0.1484 0.1585 'International Tables Vol C Tables 4.2.6.8 and 6.1.1.4'

loop_
_geom_angle_atom_site_label_1
_geom_angle_atom_site_label_2
_geom_angle_atom_site_label_3
_geom_angle
C1 N1 C16 127.50(17)
C1 N1 C2 108.78(17)
C16 N1 C2 123.64(16)
C1 N2 C4 127.33(17)
C1 N2 C3 108.32(16)
C4 N2 C3 121.63(16)
N2 C1 N1 114.83(18)
N2 C1 Cl1 122.96(16)
N1 C1 Cl1 122.21(16)
N1 C2 C3 102.43(16)
N2 C3 C2 102.55(16)
C9 C4 C5 123.8(2)
C9 C4 N2 118.65(19)
C5 C4 N2 117.44(19)
C6 C5 C4 116.6(2)
C6 C5 C13 121.7(2)
C4 C5 C13 121.67(19)
C7 C6 C5 121.1(2)
C6 C7 C8 120.8(2)
C7 C8 C9 121.0(2)
C8 C9 C4 116.8(2)
C8 C9 C10 119.3(2)
C4 C9 C10 123.96(19)
C9 C10 C11 111.30(18)
C9 C10 C12 111.1(2)
C11 C10 C12 110.6(2)
C5 C13 C15 113.4(2)
C5 C13 C14 110.42(19)
C15 C13 C14 110.0(2)
C21 C16 C17 123.61(19)
C21 C16 N1 118.76(18)
C17 C16 N1 117.60(19)
C18 C17 C16 116.9(2)
C18 C17 C22 120.4(2)
C16 C17 C22 122.61(19)
C19 C18 C17 121.1(2)
C20 C19 C18 120.6(2)
C19 C20 C21 121.2(2)
C20 C21 C16 116.6(2)
C20 C21 C25 120.4(2)
C16 C21 C25 123.01(19)
C23 C22 C17 113.0(2)
C23 C22 C24 110.9(2)
C17 C22 C24 110.26(19)
C21 C25 C27 110.75(19)
C21 C25 C26 111.4(2)
C27 C25 C26 111.1(2)
C29 C28 C33 115.55(19)
C29 C28 B1 122.78(18)
C33 C28 B1 121.23(18)
C30 C29 C28 122.4(2)
C31 C30 C29 120.7(2)
C31 C30 C34 120.2(2)
C29 C30 C34 119.0(2)
C30 C31 C32 118.2(2)
C33 C32 C31 120.6(2)
C33 C32 C35 120.2(2)
C31 C32 C35 119.1(2)
C32 C33 C28 122.5(2)
F8B C34 F7B 103.9(5)
F8A C34 F7A 109.7(4)
F8C C34 F7C 102.1(7)
F8D C34 F7D 95.3(12)
F8B C34 F9B 113.8(5)
F7B C34 F9B 108.1(3)
F8D C34 F9D 115.6(13)
F7D C34 F9D 96.9(12)
F8C C34 F9C 105.0(5)
F7C C34 F9C 105.2(8)
F8A C34 F9A 98.6(5)
F7A C34 F9A 101.7(4)
F11 C35 F12 106.67(19)
F11 C35 F10 105.42(18)
F12 C35 F10 106.10(19)
F11 C35 C32 112.32(19)
F12 C35 C32 112.96(19)
F10 C35 C32 112.80(18)
C41 C36 C37 116.00(19)
C41 C36 B1 123.41(18)
C37 C36 B1 120.42(18)
C38 C37 C36 122.2(2)
C39 C38 C37 120.4(2)
C39 C38 C43 119.9(2)
C37 C38 C43 119.6(2)
C40 C39 C38 118.7(2)
C39 C40 C41 120.5(2)
C39 C40 C42 118.38(19)
C41 C40 C42 121.1(2)
C40 C41 C36 122.1(2)
F2 C42 F1 106.87(19)
F2 C42 F3 105.79(19)
F1 C42 F3 105.11(18)
F2 C42 C40 113.68(18)
F1 C42 C40 112.25(19)
F3 C42 C40 112.51(18)
F4 C43 F6 106.8(2)
F4 C43 F5 106.0(2)
F6 C43 F5 105.6(2)
F4 C43 C38 112.2(2)
F6 C43 C38 113.39(19)
F5 C43 C38 112.3(2)
C49 C44 C45 115.90(19)
C49 C44 B1 123.66(17)
C45 C44 B1 120.16(18)
C46 C45 C44 122.49(19)
C47 C46 C45 120.54(19)
C47 C46 C50 120.6(2)
C45 C46 C50 118.8(2)
C46 C47 C48 118.09(19)
C47 C48 C49 121.08(19)
C47 C48 C51 118.68(19)
C49 C48 C51 120.18(18)
C48 C49 C44 121.89(19)
F21 C50 F19 105.88(19)
F21 C50 F20 106.4(2)
F19 C50 F20 105.0(2)
F21 C50 C46 113.6(2)
F19 C50 C46 113.8(2)
F20 C50 C46 111.48(19)
F23 C51 F22 105.73(17)
F23 C51 F24 106.28(18)
F22 C51 F24 106.02(18)
F23 C51 C48 112.81(18)
F22 C51 C48 113.24(17)
F24 C51 C48 112.18(17)
C57 C52 C53 115.63(19)
C57 C52 B1 123.57(18)
C53 C52 B1 120.50(18)
C54 C53 C52 122.39(19)
C55 C54 C53 120.5(2)
C55 C54 C58 119.43(19)
C53 C54 C58 120.02(19)
C56 C55 C54 118.17(19)
C55 C56 C57 121.10(19)
C55 C56 C59 120.39(19)
C57 C56 C59 118.50(19)
C52 C57 C56 122.2(2)
F15 C59 F14 106.54(18)
F15 C59 F13 105.96(18)
F14 C59 F13 104.88(18)
F15 C59 C56 113.22(19)
F14 C59 C56 112.99(18)
F13 C59 C56 112.58(19)
C28 B1 C36 111.67(17)
C28 B1 C44 103.48(16)
C36 B1 C44 111.86(16)
C28 B1 C52 113.14(16)
C36 B1 C52 104.19(16)
C44 B1 C52 112.77(17)
F17D C58 F18D 100.2(9)
F17A C58 F18A 106.0(3)
F17C C58 F18C 103.6(8)
F17B C58 F18B 107.2(4)
F17B C58 F16B 109.1(3)
F18B C58 F16B 105.7(4)
F17D C58 F16D 106.2(9)
F18D C58 F16D 111.7(9)
F17C C58 F16C 109.5(8)
F18C C58 F16C 98.7(8)
F17A C58 F16A 106.8(3)
F18A C58 F16A 104.3(3)

loop_
_geom_bond_atom_site_label_1
_geom_bond_atom_site_label_2
_geom_bond_distance
Cl1 C1 1.681(2)
F1 C42 1.334(3)
F2 C42 1.327(3)
F3 C42 1.337(3)
F4 C43 1.327(3)
F5 C43 1.341(3)
F6 C43 1.328(3)
F10 C35 1.339(3)
F11 C35 1.334(3)
F12 C35 1.336(3)
F13 C59 1.349(3)
F14 C59 1.342(3)
F15 C59 1.337(3)
F19 C50 1.337(3)
F20 C50 1.347(3)
F21 C50 1.329(3)
F22 C51 1.336(3)
F23 C51 1.335(3)
F24 C51 1.337(3)
N1 C1 1.315(3)
N1 C16 1.442(3)
N1 C2 1.479(3)
N2 C1 1.311(3)
N2 C4 1.448(3)
N2 C3 1.486(3)
C2 C3 1.531(3)
C4 C9 1.399(3)
C4 C5 1.400(3)
C5 C6 1.391(3)
C5 C13 1.521(3)
C6 C7 1.379(3)
C7 C8 1.380(3)
C8 C9 1.390(3)
C9 C10 1.524(3)
C10 C11 1.531(3)
C10 C12 1.532(3)
C13 C15 1.527(3)
C13 C14 1.533(3)
C16 C21 1.398(3)
C16 C17 1.399(3)
C17 C18 1.391(3)
C17 C22 1.524(3)
C18 C19 1.380(3)
C19 C20 1.378(3)
C20 C21 1.397(3)
C21 C25 1.517(3)
C22 C23 1.522(3)
C22 C24 1.535(3)
C25 C27 1.529(3)
C25 C26 1.530(4)
C28 C29 1.400(3)
C28 C33 1.402(3)
C28 B1 1.638(3)
C29 C30 1.390(3)
C30 C31 1.385(3)
C30 C34 1.486(3)
C31 C32 1.391(3)
C32 C33 1.385(3)
C32 C35 1.493(3)
C34 F8C 1.346(3)
C34 F8A 1.347(3)
C34 F8D 1.347(3)
C34 F8B 1.347(3)
C34 F7B 1.353(3)
C34 F7A 1.354(3)
C34 F7C 1.354(3)
C34 F7D 1.354(3)
C34 F9B 1.372(3)
C34 F9D 1.373(3)
C34 F9C 1.373(3)
C34 F9A 1.374(3)
C36 C41 1.398(3)
C36 C37 1.399(3)
C36 B1 1.640(3)
C37 C38 1.392(3)
C38 C39 1.383(3)
C38 C43 1.494(3)
C39 C40 1.383(3)
C40 C41 1.391(3)
C40 C42 1.497(3)
C44 C49 1.397(3)
C44 C45 1.397(3)
C44 B1 1.643(3)
C45 C46 1.392(3)
C46 C47 1.383(3)
C46 C50 1.489(3)
C47 C48 1.386(3)
C48 C49 1.392(3)
C48 C51 1.495(3)
C52 C57 1.392(3)
C52 C53 1.406(3)
C52 B1 1.646(3)
C53 C54 1.393(3)
C54 C55 1.386(3)
C54 C58 1.494(3)
C55 C56 1.380(3)
C56 C57 1.396(3)
C56 C59 1.491(3)
C58 F17A 1.343(3)
C58 F17C 1.343(3)
C58 F17B 1.343(3)
C58 F17D 1.343(3)
C58 F18D 1.355(3)
C58 F18A 1.356(3)
C58 F18C 1.356(3)
C58 F18B 1.356(3)
C58 F16B 1.363(3)
C58 F16D 1.363(3)
C58 F16C 1.364(3)
C58 F16A 1.364(3)

loop_
_geom_hbond_atom_site_label_D
_geom_hbond_atom_site_label_H
_geom_hbond_atom_site_label_A
_geom_hbond_site_symmetry_A
_geom_hbond_distance_DH
_geom_hbond_distance_HA
_geom_hbond_distance_DA
_geom_hbond_angle_DHA
C3 H3A F15 2_545 0.99 2.43 3.256(3) 141
C12 H12A F17C 4_566 0.98 2.53 3.269(12) 132
C19 H19 F8D 3_666 0.95 2.48 3.297(18) 144
C29 H29 F9D 3_666 0.95 2.35 3.180(14) 146

_cod_database_fobs_code 2241852
